data_4323388
loop_
_publ_author_name
'Athanassios I. Philippopoulos'
'Nick Hadjiliadis'
'Claire E. Hart'
'Bruno Donnadieu'
'Patrick C. Mc Gowan'
'Ren\'e Poilblanc'

_publ_contact_author 'Rene Poilblanc'
_publ_contact_author_address
;
Lab.de Chimie de Coordination,CNRS
205 Route de Narbonne 31077 Toulouse Cedex France
;
_publ_contact_author_email 'Poilblan@Lcc-toulouse.Fr '
_publ_section_title
;
 Transition-Metal Derivatives of a Functionalized Cyclopentadienyl Ligand.
 15.Synthesis and Structures of Amino Cyclopentadienyl Derivatives of
 Rhodium(I) and Rhodium(III) Including Water-Soluble Compounds
;
_journal_name_full 'Inorganic Chemistry'
_journal_page_first 1842
_journal_page_last 1849
_journal_paper_doi 10.1021/ic960395g
_journal_volume 36
_journal_year 1997
_chemical_formula_moiety ' C9 H15 Rh1 N1 P2 F12 Cl1 '
_chemical_formula_sum 'C9 H15 Cl F12 N P2 Rh'
_chemical_formula_weight 674.7
_space_group_IT_number 1
_symmetry_cell_setting triclinic
_symmetry_space_group_name_Hall 'P 1'
_symmetry_space_group_name_H-M 'P 1'
_atom_sites_solution_hydrogens geom
_atom_sites_solution_primary direct
_cell_angle_alpha 76.39(2)
_cell_angle_beta 82.31(2)
_cell_angle_gamma 87.26(2)
_cell_formula_units_Z 1
_cell_length_a 6.617(2)
_cell_length_b 7.436(2)
_cell_length_c 13.965(3)
_cell_measurement_reflns_used 25
_cell_measurement_temperature 293
_cell_measurement_theta_max 15.0
_cell_measurement_theta_min 13.0
_cell_volume 661.7(3)
_computing_cell_refinement 'CAD-4 EXPRESS software (Enraf-Nonius)'
_computing_data_collection 'CAD-4 EXPRESS software (Enraf-Nonius)'
_computing_data_reduction
;
RC93 (Watkin, D.J., Prout, C.K., Lilley, P.M.deQ. 1994)
;
_computing_molecular_graphics
;
 CAMERON (Watkin, Prout & Pearce,  1996)
;
_computing_publication_material
;
CRYSTALS Issue 10 (Watkin, Prout, Carruthers & Betteridge, 1996)
;
_computing_structure_refinement
;
CRYSTALS Issue 10 (Watkin, Prout, Carruthers & Betteridge, 1996)
;
_diffrn_ambient_temperature 293
_diffrn_measurement_device '  Enraf-nonius CAD4 '
_diffrn_measurement_method 2\q/\w
_diffrn_radiation_monochromator graphite
_diffrn_radiation_type 'Mo K\a'
_diffrn_radiation_wavelength 0.71073
_diffrn_reflns_av_R_equivalents 0.00
_diffrn_reflns_limit_h_max 8
_diffrn_reflns_limit_h_min -8
_diffrn_reflns_limit_k_max 9
_diffrn_reflns_limit_k_min -8
_diffrn_reflns_limit_l_max 17
_diffrn_reflns_limit_l_min 1
_diffrn_reflns_number 2476
_diffrn_reflns_theta_max 26.00
_diffrn_reflns_theta_min 1.50
_diffrn_standards_decay_% 3.39
_diffrn_standards_interval_time 3600
_diffrn_standards_number 3
_exptl_absorpt_coefficient_mu 9.43
_exptl_absorpt_correction_T_max 1.08
_exptl_absorpt_correction_T_min 0.95
_exptl_absorpt_correction_type empirical
_exptl_absorpt_process_details DIFABS
_exptl_crystal_colour ' yellow '
_exptl_crystal_description ' Parallelepiped '
_exptl_crystal_F_000 315.2
_exptl_crystal_size_max 0.47
_exptl_crystal_size_mid 0.25
_exptl_crystal_size_min 0.13
_refine_diff_density_max 0.550
_refine_diff_density_min -0.921
_refine_ls_extinction_method None
_refine_ls_goodness_of_fit_obs 3.6013
_refine_ls_hydrogen_treatment constr
_refine_ls_matrix_type full
_refine_ls_number_parameters 332
_refine_ls_number_reflns 2191
_refine_ls_R_factor_obs 0.0440
_refine_ls_shift/esd_max 1.4747
_refine_ls_structure_factor_coef F
_refine_ls_weighting_details
;
 Chebychev polynomial (Carruthers & Watkin, 1979)
;
_refine_ls_weighting_scheme calc
_refine_ls_wR_factor_obs 0.0484
_reflns_limit_h_max 8
_reflns_limit_h_min -8
_reflns_limit_k_max 9
_reflns_limit_k_min -8
_reflns_limit_l_max 17
_reflns_limit_l_min 1
_reflns_number_observed 2191
_reflns_number_total 2476
_reflns_observed_criterion >3.00\s(I)
_cod_data_source_file ic960395g_1.cif
_cod_data_source_block IC960395G_1
_cod_depositor_comments
;
 Removing the _exptl_crystal_density_diffrn data item since it clearly
 contains an incorrect value ("0.0").

 Antanas Vaitkus,
 2018-07-17
;
_cod_original_cell_volume 661.8(3)
_cod_original_sg_symbol_H-M 'P 1 '
_cod_original_formula_sum ' C9 H15 Rh1 N1 P2 F12 Cl1 '
_cod_original_formula_units_Z 1.00
_cod_database_code 4323388

loop_
_symmetry_equiv_pos_as_xyz
x,y,z

loop_
_atom_site_aniso_label
_atom_site_aniso_U_11
_atom_site_aniso_U_22
_atom_site_aniso_U_33
_atom_site_aniso_U_23
_atom_site_aniso_U_13
_atom_site_aniso_U_12
RH1 0.0407(3) 0.0321(3) 0.0350(3) -0.0072(2) -0.0040(2) -0.0003(2)
N1 0.061(8) 0.077(7) 0.026(6) 0.004(5) -0.003(5) -0.031(6)
N2 0.067(8) 0.086(8) 0.043(7) -0.017(6) -0.010(6) -0.001(8)
C1 0.066(8) 0.07(1) 0.037(6) -0.021(7) -0.034(6) -0.002(8)
C2 0.053(8) 0.037(6) 0.069(9) -0.018(6) -0.008(7) -0.000(6)
C3 0.065(8) 0.035(7) 0.044(8) -0.005(6) 0.004(6) -0.019(5)
C4 0.08(1) 0.05(1) 0.071(9) -0.015(7) -0.015(8) -0.020(9)
C5 0.059(8) 0.07(1) 0.044(9) -0.038(8) -0.003(6) 0.008(7)
C6 0.065(9) 0.051(9) 0.05(1) -0.014(8) 0.009(7) -0.033(7)
C7 0.06(1) 0.041(9) 0.07(1) -0.024(8) -0.002(8) -0.004(7)
C8 0.062(9) 0.052(7) 0.044(8) -0.005(6) 0.004(7) -0.018(7)
C9 0.10(1) 0.036(8) 0.06(1) -0.012(7) -0.047(8) 0.022(7)
C10 0.07(1) 0.047(9) 0.069(8) -0.040(7) 0.004(8) 0.023(8)
C11 0.07(1) 0.07(1) 0.08(1) -0.016(9) -0.016(9) -0.006(9)
C12 0.09(2) 0.21(3) 0.07(1) -0.02(1) 0.04(1) 0.02(2)
C21 0.07(1) 0.075(9) 0.053(9) 0.005(7) -0.028(8) 0.007(8)
C22 0.08(1) 0.11(2) 0.06(1) -0.02(1) -0.01(1) 0.00(1)
C51 0.09(1) 0.11(1) 0.059(8) -0.032(8) 0.034(7) -0.08(1)
C52 0.09(1) 0.18(2) 0.043(8) -0.02(1) -0.007(8) -0.04(1)
C61 0.032(5) 0.042(5) 0.042(5) -0.012(4) 0.009(4) -0.000(4)
C62 0.029(5) 0.057(6) 0.024(4) -0.010(4) 0.002(4) 0.013(5)
P1 0.033(3) 0.043(4) 0.061(4) -0.014(3) 0.002(2) -0.004(3)
P2 0.038(3) 0.063(4) 0.043(3) -0.010(3) -0.012(2) 0.012(3)
F11 0.078(9) 0.048(6) 0.17(1) 0.017(6) -0.010(8) 0.003(6)
F12 0.039(7) 0.097(9) 0.10(1) -0.006(7) -0.002(6) 0.019(6)
F13 0.073(8) 0.058(7) 0.121(8) 0.023(6) 0.024(6) 0.012(6)
F14 0.058(8) 0.16(1) 0.16(1) -0.07(1) -0.038(8) -0.003(9)
F15 0.099(9) 0.14(1) 0.038(5) 0.009(5) -0.023(5) -0.036(7)
F16 0.09(1) 0.16(1) 0.066(8) -0.052(8) -0.002(7) -0.016(9)
F21 0.13(1) 0.065(8) 0.17(1) -0.058(7) -0.051(9) 0.010(8)
F22 0.026(5) 0.072(7) 0.090(6) -0.021(5) 0.010(4) 0.001(5)
F23 0.10(1) 0.070(8) 0.16(1) -0.050(9) -0.061(9) 0.010(7)
F24 0.032(7) 0.13(1) 0.14(1) -0.05(1) -0.020(8) -0.011(7)
F25 0.12(1) 0.20(1) 0.044(7) 0.010(7) -0.004(7) -0.06(1)
F26 0.12(1) 0.16(1) 0.112(9) -0.098(9) 0.032(8) -0.024(9)
CL1 0.122(5) 0.195(7) 0.077(2) -0.051(4) -0.032(3) -0.055(5)

loop_
_atom_site_label
_atom_site_fract_x
_atom_site_fract_y
_atom_site_fract_z
_atom_site_U_iso_or_equiv
_atom_site_occupancy
_atom_site_thermal_displace_type
RH1 -0.0000(4) -0.0004(4) 0.0001(2) 0.0359 1.0000 Uani
N1 0.235(2) 0.169(2) -0.3796(8) 0.0469 1.0000 Uani
N2 -0.209(2) -0.208(2) 0.378(1) 0.0616 1.0000 Uani
C1 -0.182(2) -0.094(2) -0.0947(9) 0.0404 1.0000 Uani
C2 -0.244(2) -0.184(2) 0.003(1) 0.0498 1.0000 Uani
C3 -0.072(2) -0.286(2) 0.029(1) 0.0445 1.0000 Uani
C4 0.089(3) -0.247(2) -0.046(1) 0.0617 1.0000 Uani
C5 0.016(2) -0.123(2) -0.1315(8) 0.0462 1.0000 Uani
C6 0.014(2) 0.111(2) 0.127(1) 0.0475 1.0000 Uani
C7 0.212(2) 0.090(2) 0.083(1) 0.0554 1.0000 Uani
C8 0.213(2) 0.219(2) -0.012(1) 0.0513 1.0000 Uani
C9 0.021(2) 0.297(2) -0.026(1) 0.0532 1.0000 Uani
C10 -0.102(3) 0.236(2) 0.062(1) 0.0432 1.0000 Uani
C11 0.455(2) 0.161(3) -0.410(1) 0.0699 1.0000 Uani
C12 0.167(4) 0.366(4) -0.411(2) 0.0984 1.0000 Uani
C21 -0.185(3) -0.404(2) 0.412(1) 0.0608 1.0000 Uani
C22 -0.421(3) -0.143(4) 0.402(2) 0.0808 1.0000 Uani
C51 0.009(2) -0.008(2) -0.2395(8) 0.0598 1.0000 Uani
C52 0.214(2) 0.086(3) -0.272(1) 0.0849 1.0000 Uani
C61 -0.141(2) 0.062(1) 0.2305(7) 0.0371 1.0000 Uani
C62 -0.118(1) -0.145(1) 0.2697(6) 0.0326 1.0000 Uani
P1 0.3862(9) 0.4622(9) 0.2299(4) 0.0438 1.0000 Uani
P2 0.6168(9) 0.5366(9) -0.2307(4) 0.0455 1.0000 Uani
F11 0.389(2) 0.253(2) 0.257(1) 0.0874 1.0000 Uani
F12 0.144(2) 0.470(2) 0.234(1) 0.0714 1.0000 Uani
F13 0.381(2) 0.685(1) 0.2017(9) 0.0778 1.0000 Uani
F14 0.621(2) 0.474(2) 0.233(1) 0.0986 1.0000 Uani
F15 0.404(2) 0.491(2) 0.1135(7) 0.0771 1.0000 Uani
F16 0.356(2) 0.467(2) 0.3419(9) 0.0916 1.0000 Uani
F21 0.612(2) 0.327(2) -0.218(1) 0.0954 1.0000 Uani
F22 0.376(1) 0.538(1) -0.2173(7) 0.0542 1.0000 Uani
F23 0.610(2) 0.759(2) -0.242(1) 0.0894 1.0000 Uani
F24 0.851(2) 0.550(2) -0.233(1) 0.0772 1.0000 Uani
F25 0.627(2) 0.568(2) -0.3441(9) 0.0974 1.0000 Uani
F26 0.579(2) 0.547(2) -0.121(1) 0.1004 1.0000 Uani
H1 0.19(2) 0.08(1) -0.416(7) 0.0500 1.0000 Uiso
H2 -0.13(1) -0.15(1) 0.422(8) 0.0500 1.0000 Uiso
CL1 0.0504(9) -0.0673(9) 0.5039(4) 0.0982 1.0000 Uani
H11 -0.2694 -0.0138 -0.1369 0.0607 1.0000 Uiso
H21 -0.3752 -0.1754 0.0398 0.0601 1.0000 Uiso
H31 -0.0711 -0.3729 0.0927 0.0525 1.0000 Uiso
H41 0.2242 -0.3003 -0.0396 0.0706 1.0000 Uiso
H71 0.3257 0.0126 0.1060 0.0697 1.0000 Uiso
H81 0.3292 0.2477 -0.0623 0.0610 1.0000 Uiso
H91 -0.0243 0.3786 -0.0840 0.0657 1.0000 Uiso
H101 -0.2428 0.2667 0.0804 0.0699 1.0000 Uiso
H111 0.5054 0.0356 -0.3893 0.0800 1.0000 Uiso
H112 0.5222 0.2400 -0.3797 0.0800 1.0000 Uiso
H113 0.4815 0.2005 -0.4808 0.0800 1.0000 Uiso
H121 0.0208 0.3658 -0.3920 0.1263 1.0000 Uiso
H122 0.2341 0.4369 -0.3814 0.1263 1.0000 Uiso
H123 0.1934 0.3974 -0.4825 0.1263 1.0000 Uiso
H211 -0.0469 -0.4465 0.3949 0.0701 1.0000 Uiso
H212 -0.2244 -0.4471 0.4814 0.0701 1.0000 Uiso
H213 -0.2729 -0.4680 0.3778 0.0701 1.0000 Uiso
H221 -0.4268 -0.0123 0.3790 0.1019 1.0000 Uiso
H222 -0.4608 -0.1788 0.4718 0.1019 1.0000 Uiso
H223 -0.5093 -0.1998 0.3682 0.1019 1.0000 Uiso
H511 -0.0986 0.0881 -0.2398 0.0947 1.0000 Uiso
H512 -0.0205 -0.0833 -0.2824 0.0947 1.0000 Uiso
H521 0.2328 0.1750 -0.2366 0.1084 1.0000 Uiso
H522 0.3222 -0.0117 -0.2594 0.1084 1.0000 Uiso
H611 -0.1035 0.1271 0.2773 0.0450 1.0000 Uiso
H612 -0.2769 0.0961 0.2169 0.0450 1.0000 Uiso
H621 0.0222 -0.1795 0.2627 0.0386 1.0000 Uiso
H622 -0.1909 -0.2060 0.2310 0.0386 1.0000 Uiso

loop_
_atom_type_symbol
_atom_type_scat_dispersion_real
_atom_type_scat_dispersion_imag
_atom_type_scat_Cromer_Mann_a1
_atom_type_scat_Cromer_Mann_b1
_atom_type_scat_Cromer_Mann_a2
_atom_type_scat_Cromer_Mann_b2
_atom_type_scat_Cromer_Mann_a3
_atom_type_scat_Cromer_Mann_b3
_atom_type_scat_Cromer_Mann_a4
_atom_type_scat_Cromer_Mann_b4
_atom_type_scat_Cromer_Mann_c
_atom_type_scat_source
'Rh  ' -1.2870 0.9190 19.2957 0.7515 14.3501 8.2176 4.7343 25.8749 1.2892 98.6062 5.3280 International_Tables_Vol_IV_Table_2.2B
'C   ' 0.0020 0.0020 2.3100 20.8439 1.0200 10.2075 1.5886 0.5687 0.8650 51.6512 0.2156 International_Tables_Vol_IV_Table_2.2B
'N   ' 0.0040 0.0030 12.2126 0.0057 3.1322 9.8933 2.0125 28.9975 1.1663 0.5826 -11.5290 International_Tables_Vol_IV_Table_2.2B
'H   ' 0.0000 0.0000 0.4930 10.5109 0.3229 26.1257 0.1402 3.1424 0.0408 57.7997 0.0030 International_Tables_Vol_IV_Table_2.2B
'O   ' 0.0080 0.0060 3.0485 13.2771 2.2868 5.7011 1.5463 0.3239 0.8670 32.9089 0.2508 International_Tables_Vol_IV_Table_2.2B
'P   ' 0.0900 0.0950 6.4345 1.9067 4.1791 27.1570 1.7800 0.5260 1.4908 68.1645 1.1149 International_Tables_Vol_IV_Table_2.2B
'Cl  ' 0.1320 0.1590 11.4604 0.0104 7.1964 1.1662 6.2556 18.5194 1.6455 47.7784 -9.5574 International_Tables_Vol_IV_Table_2.2B
'F   ' 0.0140 0.0100 3.5392 10.2825 2.6412 4.2944 1.5170 0.2615 1.0243 26.1476 0.2776 International_Tables_Vol_IV_Table_2.2B

loop_
_geom_angle_atom_site_label_1
_geom_angle_site_symmetry_1
_geom_angle_atom_site_label_2
_geom_angle_site_symmetry_2
_geom_angle_atom_site_label_3
_geom_angle_site_symmetry_3
_geom_angle
_geom_angle_publ_flag
C1 . RH1 . C2 . 37.4(5) no
C1 . RH1 . C3 . 60.4(6) no
C2 . RH1 . C3 . 37.7(5) no
C1 . RH1 . C4 . 61.3(7) no
C2 . RH1 . C4 . 64.4(6) no
C3 . RH1 . C4 . 37.9(5) no
C1 . RH1 . C5 . 36.5(5) no
C2 . RH1 . C5 . 64.7(6) no
C3 . RH1 . C5 . 63.7(5) no
C4 . RH1 . C5 . 38.9(5) no
C1 . RH1 . C6 . 148.7(5) no
C2 . RH1 . C6 . 119.0(5) no
C3 . RH1 . C6 . 116.3(5) no
C4 . RH1 . C6 . 137.7(7) no
C5 . RH1 . C6 . 174.6(7) no
C1 . RH1 . C7 . 173.5(6) no
C2 . RH1 . C7 . 147.0(6) no
C3 . RH1 . C7 . 119.9(6) no
C4 . RH1 . C7 . 114.5(7) no
C5 . RH1 . C7 . 137.1(5) no
C1 . RH1 . C8 . 137.6(5) no
C2 . RH1 . C8 . 170.8(5) no
C3 . RH1 . C8 . 151.4(4) no
C4 . RH1 . C8 . 122.2(6) no
C5 . RH1 . C8 . 115.6(6) no
C1 . RH1 . C9 . 115.0(6) no
C2 . RH1 . C9 . 133.8(5) no
C3 . RH1 . C9 . 171.0(6) no
C4 . RH1 . C9 . 148.7(6) no
C5 . RH1 . C9 . 118.0(6) no
C1 . RH1 . C10 . 120.1(7) no
C2 . RH1 . C10 . 112.9(6) no
C3 . RH1 . C10 . 136.9(6) no
C4 . RH1 . C10 . 174.2(7) no
C5 . RH1 . C10 . 145.7(6) no
C6 . RH1 . C7 . 37.7(5) no
C6 . RH1 . C8 . 61.5(5) no
C7 . RH1 . C8 . 39.1(5) no
C6 . RH1 . C9 . 63.0(6) no
C7 . RH1 . C9 . 65.7(6) no
C8 . RH1 . C9 . 37.2(5) no
C6 . RH1 . C10 . 38.2(6) no
C7 . RH1 . C10 . 64.7(6) no
C8 . RH1 . C10 . 61.2(6) no
C9 . RH1 . C10 . 36.9(6) no
C11 . N1 . C12 . 107.6(14) no
C11 . N1 . C52 . 103.6(12) no
C12 . N1 . C52 . 116.9(15) no
C11 . N1 . H1 . 99.1(68) no
C12 . N1 . H1 . 117.2(65) no
C52 . N1 . H1 . 109.9(65) no
C21 . N2 . C22 . 112.4(16) no
C21 . N2 . C62 . 110.3(11) no
C22 . N2 . C62 . 115.2(12) no
C21 . N2 . H2 . 106.7(68) no
C22 . N2 . H2 . 101.3(64) no
C62 . N2 . H2 . 110.2(64) no
RH1 . C1 . C2 . 71.3(7) no
RH1 . C1 . C5 . 74.6(8) no
C2 . C1 . C5 . 116.6(13) no
RH1 . C1 . H11 . 123.7(12) no
C2 . C1 . H11 . 124.2(13) no
C5 . C1 . H11 . 119.2(13) no
RH1 . C2 . C1 . 71.3(8) no
RH1 . C2 . C3 . 70.3(8) no
C1 . C2 . C3 . 102.5(12) no
RH1 . C2 . H21 . 122.3(10) no
C1 . C2 . H21 . 127.1(12) no
C3 . C2 . H21 . 130.5(13) no
RH1 . C3 . C2 . 72.1(7) no
RH1 . C3 . C4 . 70.7(8) no
C2 . C3 . C4 . 111.0(13) no
RH1 . C3 . H31 . 125.1(11) no
C2 . C3 . H31 . 122.1(12) no
C4 . C3 . H31 . 126.9(14) no
RH1 . C4 . C3 . 71.4(9) no
RH1 . C4 . C5 . 74.5(9) no
C3 . C4 . C5 . 108.6(15) no
RH1 . C4 . H41 . 120.7(13) no
C3 . C4 . H41 . 122.8(15) no
C5 . C4 . H41 . 128.5(14) no
RH1 . C5 . C1 . 68.9(7) no
RH1 . C5 . C4 . 66.7(8) no
C1 . C5 . C4 . 101.0(12) no
RH1 . C5 . C51 . 124.0(10) no
C1 . C5 . C51 . 97.9(10) no
C4 . C5 . C51 . 160.8(13) no
RH1 . C6 . C7 . 71.6(8) no
RH1 . C6 . C10 . 72.4(8) no
C7 . C6 . C10 . 111.6(13) no
RH1 . C6 . C61 . 125.4(9) no
C7 . C6 . C61 . 145.2(14) no
C10 . C6 . C61 . 102.9(11) no
RH1 . C7 . C6 . 70.7(9) no
RH1 . C7 . C8 . 71.0(9) no
C6 . C7 . C8 . 102.0(14) no
RH1 . C7 . H71 . 121.9(11) no
C6 . C7 . H71 . 132.0(16) no
C8 . C7 . H71 . 126.0(14) no
RH1 . C8 . C7 . 69.8(8) no
RH1 . C8 . C9 . 71.2(8) no
C7 . C8 . C9 . 111.6(13) no
RH1 . C8 . H81 . 125.1(11) no
C7 . C8 . H81 . 125.5(13) no
C9 . C8 . H81 . 122.9(13) no
RH1 . C9 . C8 . 71.6(8) no
RH1 . C9 . C10 . 72.2(9) no
C8 . C9 . C10 . 106.8(13) no
RH1 . C9 . H91 . 121.2(11) no
C8 . C9 . H91 . 129.1(16) no
C10 . C9 . H91 . 124.1(15) no
RH1 . C10 . C6 . 69.5(8) no
RH1 . C10 . C9 . 71.0(7) no
C6 . C10 . C9 . 107.6(13) no
RH1 . C10 . H101 . 124.4(14) no
C6 . C10 . H101 . 123.2(14) no
C9 . C10 . H101 . 129.1(16) no
N1 . C11 . H111 . 109.9(14) no
N1 . C11 . H112 . 109.4(17) no
H111 . C11 . H112 . 109.4(19) no
N1 . C11 . H113 . 109.1(16) no
H111 . C11 . H113 . 109.2(19) no
H112 . C11 . H113 . 109.8(17) no
N1 . C12 . H121 . 105.6(21) no
N1 . C12 . H122 . 109.8(24) no
H121 . C12 . H122 . 113.6(24) no
N1 . C12 . H123 . 105.7(19) no
H121 . C12 . H123 . 107.9(27) no
H122 . C12 . H123 . 113.7(25) no
N2 . C21 . H211 . 112.2(14) no
N2 . C21 . H212 . 112.8(16) no
H211 . C21 . H212 . 109.1(13) no
N2 . C21 . H213 . 109.6(12) no
H211 . C21 . H213 . 105.8(17) no
H212 . C21 . H213 . 106.9(15) no
N2 . C22 . H221 . 108.4(17) no
N2 . C22 . H222 . 109.3(19) no
H221 . C22 . H222 . 110.7(24) no
N2 . C22 . H223 . 108.5(20) no
H221 . C22 . H223 . 110.2(22) no
H222 . C22 . H223 . 109.8(20) no
C5 . C51 . C52 . 106.5(12) no
C5 . C51 . H511 . 109.5(10) no
C52 . C51 . H511 . 108.9(14) no
C5 . C51 . H512 . 111.5(12) no
C52 . C51 . H512 . 112.6(12) no
H511 . C51 . H512 . 107.8(14) no
N1 . C52 . C51 . 110.0(11) no
N1 . C52 . H521 . 110.6(17) no
C51 . C52 . H521 . 112.2(14) no
N1 . C52 . H522 . 108.3(14) no
C51 . C52 . H522 . 107.7(17) no
H521 . C52 . H522 . 107.8(13) no
C6 . C61 . C62 . 105.2(8) no
C6 . C61 . H611 . 110.4(10) no
C62 . C61 . H611 . 110.2(9) no
C6 . C61 . H612 . 109.4(10) no
C62 . C61 . H612 . 111.8(9) no
H611 . C61 . H612 . 109.8(9) no
N2 . C62 . C61 . 112.3(8) no
N2 . C62 . H621 . 109.6(9) no
C61 . C62 . H621 . 109.6(9) no
N2 . C62 . H622 . 107.6(10) no
C61 . C62 . H622 . 107.9(8) no
H621 . C62 . H622 . 109.7(9) no
F11 . P1 . F12 . 92.0(8) no
F11 . P1 . F13 . 179.6(8) no
F12 . P1 . F13 . 87.6(7) no
F11 . P1 . F14 . 93.3(9) no
F12 . P1 . F14 . 172.9(8) no
F13 . P1 . F14 . 87.1(9) no
F11 . P1 . F15 . 98.1(8) no
F12 . P1 . F15 . 88.9(8) no
F13 . P1 . F15 . 82.2(7) no
F14 . P1 . F15 . 95.1(8) no
F11 . P1 . F16 . 90.7(9) no
F12 . P1 . F16 . 87.9(8) no
F13 . P1 . F16 . 89.1(8) no
F14 . P1 . F16 . 87.3(9) no
F15 . P1 . F16 . 170.8(9) no
F21 . P2 . F22 . 88.2(8) no
F21 . P2 . F23 . 177.3(9) no
F22 . P2 . F23 . 89.2(7) no
F21 . P2 . F24 . 96.4(9) no
F22 . P2 . F24 . 172.5(8) no
F23 . P2 . F24 . 86.1(9) no
F21 . P2 . F25 . 91.1(9) no
F22 . P2 . F25 . 91.9(8) no
F23 . P2 . F25 . 89.7(9) no
F24 . P2 . F25 . 94.0(10) no
F21 . P2 . F26 . 99.7(9) no
F22 . P2 . F26 . 81.5(7) no
F23 . P2 . F26 . 79.1(8) no
F24 . P2 . F26 . 91.9(9) no
F25 . P2 . F26 . 167.0(10) no

loop_
_geom_bond_atom_site_label_1
_geom_bond_site_symmetry_1
_geom_bond_atom_site_label_2
_geom_bond_site_symmetry_2
_geom_bond_distance
_geom_bond_publ_flag
RH1 . C1 . 2.15(1) no
RH1 . C2 . 2.15(1) no
RH1 . C3 . 2.13(1) no
RH1 . C4 . 2.12(2) no
RH1 . C5 . 2.22(1) no
RH1 . C6 . 2.14(1) no
RH1 . C7 . 2.15(2) no
RH1 . C8 . 2.17(1) no
RH1 . C9 . 2.16(1) no
RH1 . C10 . 2.18(1) no
N1 . C11 . 1.46(2) yes
N1 . C12 . 1.49(3) yes
N1 . C52 . 1.47(2) yes
N1 . H1 . 1.01(5) no
N2 . C21 . 1.43(2) yes
N2 . C22 . 1.48(2) yes
N2 . C62 . 1.52(1) yes
N2 . H2 . 1.02(5) no
C1 . C2 . 1.38(2) yes
C1 . C5 . 1.37(2) yes
C1 . H11 . 0.96(1) no
C2 . C3 . 1.38(2) yes
C2 . H21 . 0.96(1) no
C3 . C4 . 1.38(2) yes
C3 . H31 . 0.97(1) no
C4 . C5 . 1.45(2) yes
C4 . H41 . 0.97(2) no
C5 . C51 . 1.555(9) yes
C6 . C7 . 1.39(2) yes
C6 . C10 . 1.41(2) yes
C6 . C61 . 1.63(1) yes
C7 . C8 . 1.45(2) yes
C7 . H71 . 0.97(2) no
C8 . C9 . 1.38(2) yes
C8 . H81 . 0.96(1) no
C9 . C10 . 1.37(2) yes
C9 . H91 . 0.97(1) no
C10 . H101 . 0.96(2) no
C11 . H111 . 0.96(2) no
C11 . H112 . 0.96(2) no
C11 . H113 . 0.96(2) no
C12 . H121 . 0.97(2) no
C12 . H122 . 0.90(3) no
C12 . H123 . 0.97(2) no
C21 . H211 . 0.97(2) no
C21 . H212 . 0.95(2) no
C21 . H213 . 1.00(2) no
C22 . H221 . 0.95(3) no
C22 . H222 . 0.96(2) no
C22 . H223 . 0.96(2) no
C51 . C52 . 1.516(9) yes
C51 . H511 . 0.98(2) no
C51 . H512 . 0.96(1) no
C52 . H521 . 0.94(2) no
C52 . H522 . 1.00(2) no
C61 . C62 . 1.51(1) yes
C61 . H611 . 0.97(1) no
C61 . H612 . 0.95(1) no
C62 . H621 . 0.950(9) no
C62 . H622 . 0.97(1) no
P1 . F11 . 1.51(1) yes
P1 . F12 . 1.59(1) yes
P1 . F13 . 1.61(1) yes
P1 . F14 . 1.57(1) yes
P1 . F15 . 1.58(1) yes
P1 . F16 . 1.56(1) yes
P2 . F21 . 1.53(1) yes
P2 . F22 . 1.58(1) yes
P2 . F23 . 1.63(1) yes
P2 . F24 . 1.55(1) yes
P2 . F25 . 1.54(1) yes
P2 . F26 . 1.53(1) yes
